data_7124614
loop_
_publ_author_name
'Gautam, R.'
'Chang, T. M.'
'Astashkin, A. V.'
'Lincoln, K. M.'
'Tomat, E.'

_publ_section_title
;
 Propentdyopent: the scaffold of a heme metabolite as an electron
 reservoir in transition metal complexes.
;
_journal_issue 39
_journal_name_full 'Chemical communications (Cambridge, England)'
_journal_page_first 6585
_journal_page_last 6588
_journal_paper_doi 10.1039/c6cc01961g
_journal_volume 52
_journal_year 2016
_chemical_formula_moiety 'C34 H42 Co N4 O4, C H2 Cl2'
_chemical_formula_sum 'C35 H44 Cl2 Co N4 O4'
_chemical_formula_weight 714.57
_space_group_crystal_system monoclinic
_space_group_IT_number 15
_space_group_name_Hall '-C 2yc'
_space_group_name_H-M_alt 'C 1 2/c 1'
_atom_sites_solution_hydrogens mixed
_audit_creation_date 2015-11-18
_audit_creation_method
;
Olex2 1.2
(compiled 2015.09.30 svn.r3233 for OlexSys, GUI svn.r5103)
;
_audit_update_record
;
2015-11-18 deposited with the CCDC.
2016-04-18 downloaded from the CCDC.
;
_cell_angle_alpha 90
_cell_angle_beta 102.894(3)
_cell_angle_gamma 90
_cell_formula_units_Z 4
_cell_length_a 17.3525(11)
_cell_length_b 13.8340(9)
_cell_length_c 14.8976(9)
_cell_measurement_reflns_used 3823
_cell_measurement_temperature 150
_cell_measurement_theta_max 25.72
_cell_measurement_theta_min 2.20
_cell_volume 3486.1(4)
_computing_cell_refinement 'SAINT v7.68A (Bruker, 2009)'
_computing_data_reduction 'SAINT v7.68A (Bruker, 2009)'
_computing_molecular_graphics 'Olex2 (Dolomanov et al., 2009)'
_computing_publication_material 'Olex2 (Dolomanov et al., 2009)'
_computing_structure_refinement 'ShelXL (Sheldrick, 2015)'
_computing_structure_solution 'SIR2004 (Burla et al., 2007)'
_diffrn_ambient_temperature 150.0
_diffrn_detector 'CCD area detector'
_diffrn_detector_area_resol_mean 7.9
_diffrn_detector_type 'Bruker SMART CCD 1K area detector'
_diffrn_measured_fraction_theta_full 0.996
_diffrn_measured_fraction_theta_max 0.996
_diffrn_measurement_device 'three-circle diffractometer'
_diffrn_measurement_method '\w scans'
_diffrn_radiation_monochromator graphite
_diffrn_radiation_probe x-ray
_diffrn_radiation_type MoK\a
_diffrn_radiation_wavelength 0.71073
_diffrn_reflns_av_R_equivalents 0.0672
_diffrn_reflns_av_unetI/netI 0.0643
_diffrn_reflns_Laue_measured_fraction_full 0.996
_diffrn_reflns_Laue_measured_fraction_max 0.996
_diffrn_reflns_limit_h_max 20
_diffrn_reflns_limit_h_min -19
_diffrn_reflns_limit_k_max 16
_diffrn_reflns_limit_k_min -14
_diffrn_reflns_limit_l_max 17
_diffrn_reflns_limit_l_min -17
_diffrn_reflns_number 15728
_diffrn_reflns_point_group_measured_fraction_full 0.996
_diffrn_reflns_point_group_measured_fraction_max 0.996
_diffrn_reflns_theta_full 25.027
_diffrn_reflns_theta_max 25.027
_diffrn_reflns_theta_min 1.902
_diffrn_source 'sealed X-ray tube'
_diffrn_source_target Mo
_diffrn_standards_number 0
_exptl_absorpt_coefficient_mu 0.689
_exptl_absorpt_correction_T_max 0.7454
_exptl_absorpt_correction_T_min 0.5979
_exptl_absorpt_correction_type multi-scan
_exptl_absorpt_process_details 'SADABS-2008/1 (Bruker,2008) was used for absorption correction'
_exptl_crystal_density_diffrn 1.362
_exptl_crystal_description needle
_exptl_crystal_F_000 1500
_exptl_crystal_size_max 0.48
_exptl_crystal_size_mid 0.16
_exptl_crystal_size_min 0.11
_refine_diff_density_max 0.482
_refine_diff_density_min -0.509
_refine_diff_density_rms 0.067
_refine_ls_extinction_method none
_refine_ls_goodness_of_fit_ref 1.034
_refine_ls_hydrogen_treatment mixed
_refine_ls_matrix_type full
_refine_ls_number_parameters 221
_refine_ls_number_reflns 3074
_refine_ls_number_restraints 0
_refine_ls_restrained_S_all 1.034
_refine_ls_R_factor_all 0.0755
_refine_ls_R_factor_gt 0.0476
_refine_ls_shift/su_max 0.000
_refine_ls_shift/su_mean 0.000
_refine_ls_structure_factor_coef Fsqd
_refine_ls_weighting_details 'w=1/[\s^2^(Fo^2^)+(0.0396P)^2^+8.3358P] where P=(Fo^2^+2Fc^2^)/3'
_refine_ls_weighting_scheme calc
_refine_ls_wR_factor_gt 0.1055
_refine_ls_wR_factor_ref 0.1160
_reflns_Friedel_coverage 0.000
_reflns_number_gt 2266
_reflns_number_total 3074
_reflns_threshold_expression 'I > 2\s(I)'
_cod_data_source_file c6cc01961g2.cif
_cod_data_source_block co_pdp
_cod_database_code 7124614
_shelx_space_group_comment
;
The symmetry employed for this shelxl refinement is uniquely defined
by the following loop, which should always be used as a source of
symmetry information in preference to the above space-group names.
They are only intended as comments.
;
_olex2_refinement_description
;
1. Others
 Fixed U12: Co1(0) C18(0)
 Fixed U23: Co1(0) C18(0)
 Fixed Uiso: H14A(0.031) H14B(0.031) H12A(0.032) H12B(0.032) H5(0.025)
 H13A(0.057) H13B(0.057) H13C(0.057) H10A(0.045) H10B(0.045) H15A(0.057)
 H15B(0.057) H15C(0.057) H16A(0.04) H16B(0.04) H17A(0.063) H17B(0.063)
 H17C(0.063) H11A(0.105) H11B(0.105) H11C(0.105)
 Fixed X: Co1(0.5) H14A(0.2957) H14B(0.2209) H12A(0.5468) H12B(0.4799)
 H5(0.3974) H13A(0.3931) H13B(0.46) H13C(0.4211) H10A(0.7051) H10B(0.6806)
 H15A(0.174) H15B(0.2488) H15C(0.1835) H16A(0.1802) H16B(0.1753) H17A(0.2585)
 H17B(0.1745) H17C(0.2515) H11A(0.6203) H11B(0.6895) H11C(0.6021) C18(0)
 Fixed Y: H14A(0.4588) H14B(0.4156) H12A(0.6893) H12B(0.6125) H5(0.5708)
 H13A(0.7405) H13B(0.8177) H13C(0.7525) H10A(0.7769) H10B(0.7324) H15A(0.575)
 H15B(0.6182) H15C(0.5571) H16A(0.4295) H16B(0.3804) H17A(0.2988) H17B(0.2618)
 H17C(0.2493) H11A(0.9088) H11B(0.9007) H11C(0.8651)
 Fixed Z: Co1(0.25) H14A(0.4794) H14B(0.4077) H12A(0.6683) H12B(0.6246)
 H5(0.4864) H13A(0.5628) H13B(0.6053) H13C(0.6721) H10A(0.5397) H10B(0.6282)
 H15A(0.3684) H15B(0.4401) H15C(0.4765) H16A(0.1602) H16B(0.2558) H17A(0.1292)
 H17B(0.1427) H17C(0.2241) H11A(0.5453) H11B(0.6362) H11C(0.6379) C18(0.25)
;
_shelx_shelxl_version_number 2014/7
_olex2_submission_special_instructions 'No special instructions were received'

loop_
_space_group_symop_operation_xyz
'x, y, z'
'-x, y, -z+1/2'
'x+1/2, y+1/2, z'
'-x+1/2, y+1/2, -z+1/2'
'-x, -y, -z'
'x, -y, z-1/2'
'-x+1/2, -y+1/2, -z'
'x+1/2, -y+1/2, z-1/2'

loop_
_atom_site_label
_atom_site_type_symbol
_atom_site_fract_x
_atom_site_fract_y
_atom_site_fract_z
_atom_site_U_iso_or_equiv
_atom_site_adp_type
_atom_site_occupancy
_atom_site_site_symmetry_order
_atom_site_calc_flag
_atom_site_refinement_flags_posn
_atom_site_refinement_flags_adp
_atom_site_refinement_flags_occupancy
_atom_site_disorder_assembly
_atom_site_disorder_group
Co1 Co 0.5000 0.58707(4) 0.2500 0.02175(19) Uani 1 2 d S T P . .
O2 O 0.34812(13) 0.45997(17) 0.13159(14) 0.0304(6) Uani 1 1 d . . . . .
O1 O 0.63975(14) 0.73021(17) 0.36762(15) 0.0345(6) Uani 1 1 d . . . . .
N1A N 0.52455(15) 0.64818(18) 0.37238(17) 0.0222(6) Uani 1 1 d . . . . .
N2A N 0.40377(14) 0.52551(18) 0.27407(16) 0.0212(6) Uani 1 1 d . . . . .
C4 C 0.48709(18) 0.6304(2) 0.4409(2) 0.0207(7) Uani 1 1 d . . . . .
C7 C 0.30285(18) 0.4770(2) 0.3446(2) 0.0219(7) Uani 1 1 d . . . . .
C6 C 0.37915(18) 0.5295(2) 0.3537(2) 0.0214(7) Uani 1 1 d . . . . .
C3 C 0.53084(18) 0.6770(2) 0.5280(2) 0.0217(7) Uani 1 1 d . . . . .
C14 C 0.25805(19) 0.4708(2) 0.4200(2) 0.0260(8) Uani 1 1 d . . . . .
H14A H 0.2957 0.4588 0.4794 0.031 Uiso 1 1 calc R . . . .
H14B H 0.2209 0.4156 0.4077 0.031 Uiso 1 1 calc R . . . .
C9 C 0.34582(18) 0.4747(2) 0.2114(2) 0.0235(7) Uani 1 1 d . . . . .
C12 C 0.50188(19) 0.6769(2) 0.6156(2) 0.0265(8) Uani 1 1 d . . . . .
H12A H 0.5468 0.6893 0.6683 0.032 Uiso 1 1 calc R . . . .
H12B H 0.4799 0.6125 0.6246 0.032 Uiso 1 1 calc R . . . .
C8 C 0.28209(19) 0.4436(2) 0.2587(2) 0.0242(7) Uani 1 1 d . . . . .
C5 C 0.41882(17) 0.5763(2) 0.4333(2) 0.0208(7) Uani 1 1 d . . . . .
H5 H 0.3974 0.5708 0.4864 0.025 Uiso 1 1 calc R . . . .
C2 C 0.59526(19) 0.7181(2) 0.5113(2) 0.0253(8) Uani 1 1 d . . . . .
C1 C 0.5926(2) 0.7014(2) 0.4105(2) 0.0263(8) Uani 1 1 d . . . . .
C13 C 0.4383(2) 0.7538(3) 0.6138(2) 0.0380(9) Uani 1 1 d . . . . .
H13A H 0.3931 0.7405 0.5628 0.057 Uiso 1 1 calc GR . . . .
H13B H 0.4600 0.8177 0.6053 0.057 Uiso 1 1 calc GR . . . .
H13C H 0.4211 0.7525 0.6721 0.057 Uiso 1 1 calc GR . . . .
C10 C 0.6612(2) 0.7714(3) 0.5719(3) 0.0375(9) Uani 1 1 d . . . . .
H10A H 0.7051 0.7769 0.5397 0.045 Uiso 1 1 calc R . . . .
H10B H 0.6806 0.7324 0.6282 0.045 Uiso 1 1 calc R . . . .
C15 C 0.2119(2) 0.5636(3) 0.4269(2) 0.0378(9) Uani 1 1 d . . . . .
H15A H 0.1740 0.5750 0.3684 0.057 Uiso 1 1 calc GR . . . .
H15B H 0.2488 0.6182 0.4401 0.057 Uiso 1 1 calc GR . . . .
H15C H 0.1835 0.5571 0.4765 0.057 Uiso 1 1 calc GR . . . .
C16 C 0.2096(2) 0.3894(3) 0.2115(2) 0.0336(9) Uani 1 1 d . . . . .
H16A H 0.1802 0.4295 0.1602 0.040 Uiso 1 1 calc R . . . .
H16B H 0.1753 0.3804 0.2558 0.040 Uiso 1 1 calc R . . . .
C17 C 0.2249(2) 0.2911(3) 0.1735(3) 0.0422(10) Uani 1 1 d . . . . .
H17A H 0.2585 0.2988 0.1292 0.063 Uiso 1 1 calc GR . . . .
H17B H 0.1745 0.2618 0.1427 0.063 Uiso 1 1 calc GR . . . .
H17C H 0.2515 0.2493 0.2241 0.063 Uiso 1 1 calc GR . . . .
C11 C 0.6416(3) 0.8699(3) 0.6002(4) 0.0701(15) Uani 1 1 d . . . . .
H11A H 0.6203 0.9088 0.5453 0.105 Uiso 1 1 calc GR . . . .
H11B H 0.6895 0.9007 0.6362 0.105 Uiso 1 1 calc GR . . . .
H11C H 0.6021 0.8651 0.6379 0.105 Uiso 1 1 calc GR . . . .
Cl1 Cl 0.01130(17) 0.4279(3) 0.3631(3) 0.1360(19) Uani 0.709(6) 1 d . . . A 1
C18 C 0.0000 0.3686(5) 0.2500 0.084(3) Uani 1 2 d S T P . .
H18 H 0.048(3) 0.329(3) 0.253(3) 0.078(15) Uiso 1 1 d . . . . .
Cl1A Cl 0.0096(5) 0.4711(6) 0.3057(8) 0.1360(19) Uani 0.291(6) 1 d . . . A 2

loop_
_atom_site_aniso_label
_atom_site_aniso_U_11
_atom_site_aniso_U_22
_atom_site_aniso_U_33
_atom_site_aniso_U_23
_atom_site_aniso_U_13
_atom_site_aniso_U_12
Co1 0.0224(4) 0.0280(3) 0.0190(3) 0.000 0.0135(3) 0.000
O2 0.0328(14) 0.0429(14) 0.0187(13) -0.0047(10) 0.0125(11) -0.0037(11)
O1 0.0299(14) 0.0443(15) 0.0342(14) -0.0034(11) 0.0178(12) -0.0092(11)
N1A 0.0196(15) 0.0278(15) 0.0222(14) -0.0027(11) 0.0108(12) -0.0017(11)
N2A 0.0200(15) 0.0289(14) 0.0178(14) -0.0004(11) 0.0110(12) -0.0014(12)
C4 0.0216(18) 0.0209(16) 0.0209(17) -0.0001(12) 0.0076(14) 0.0057(13)
C7 0.0219(18) 0.0234(17) 0.0240(17) 0.0012(13) 0.0128(14) 0.0029(14)
C6 0.0225(18) 0.0231(17) 0.0225(17) 0.0047(13) 0.0133(15) 0.0048(13)
C3 0.0245(19) 0.0238(17) 0.0187(16) -0.0013(13) 0.0090(14) 0.0063(14)
C14 0.0249(19) 0.0313(18) 0.0258(18) -0.0014(14) 0.0142(15) -0.0055(15)
C9 0.0238(19) 0.0269(17) 0.0231(18) 0.0015(14) 0.0122(15) 0.0025(14)
C12 0.029(2) 0.0354(19) 0.0173(17) -0.0006(14) 0.0104(15) 0.0006(15)
C8 0.0201(18) 0.0297(18) 0.0250(18) 0.0013(14) 0.0094(15) -0.0006(14)
C5 0.0212(18) 0.0258(17) 0.0187(16) 0.0029(13) 0.0114(14) 0.0006(14)
C2 0.0249(19) 0.0267(18) 0.0253(18) -0.0033(14) 0.0080(15) -0.0009(14)
C1 0.026(2) 0.0273(18) 0.0280(19) -0.0004(14) 0.0119(16) 0.0003(15)
C13 0.043(2) 0.044(2) 0.034(2) -0.0050(17) 0.0244(18) 0.0081(18)
C10 0.036(2) 0.045(2) 0.034(2) -0.0088(17) 0.0117(18) -0.0085(17)
C15 0.038(2) 0.044(2) 0.040(2) 0.0022(17) 0.0265(18) 0.0056(17)
C16 0.031(2) 0.043(2) 0.031(2) -0.0040(16) 0.0137(17) -0.0078(16)
C17 0.046(3) 0.042(2) 0.037(2) -0.0088(17) 0.0047(19) -0.0138(18)
C11 0.063(3) 0.045(3) 0.098(4) -0.030(3) 0.009(3) -0.010(2)
Cl1 0.0732(12) 0.085(2) 0.205(4) -0.078(2) -0.063(2) 0.0393(16)
C18 0.042(5) 0.049(4) 0.153(9) 0.000 0.006(5) 0.000
Cl1A 0.0732(12) 0.085(2) 0.205(4) -0.078(2) -0.063(2) 0.0393(16)

loop_
_atom_type_symbol
_atom_type_description
_atom_type_scat_dispersion_real
_atom_type_scat_dispersion_imag
_atom_type_scat_source
C C 0.0033 0.0016 'International Tables Vol C Tables 4.2.6.8 and 6.1.1.4'
H H 0.0000 0.0000 'International Tables Vol C Tables 4.2.6.8 and 6.1.1.4'
N N 0.0061 0.0033 'International Tables Vol C Tables 4.2.6.8 and 6.1.1.4'
O O 0.0106 0.0060 'International Tables Vol C Tables 4.2.6.8 and 6.1.1.4'
Co Co 0.3494 0.9721 'International Tables Vol C Tables 4.2.6.8 and 6.1.1.4'
Cl Cl 0.1484 0.1585 'International Tables Vol C Tables 4.2.6.8 and 6.1.1.4'

loop_
_geom_angle_atom_site_label_1
_geom_angle_atom_site_label_2
_geom_angle_atom_site_label_3
_geom_angle
_geom_angle_site_symmetry_1
_geom_angle_site_symmetry_3
N1A Co1 N1A 129.13(15) . 2_655
N1A Co1 N2A 91.95(10) . .
N1A Co1 N2A 109.64(10) . 2_655
N1A Co1 N2A 109.64(10) 2_655 .
N1A Co1 N2A 91.94(10) 2_655 2_655
N2A Co1 N2A 128.97(15) 2_655 .
C4 N1A Co1 125.6(2) . .
C4 N1A C1 107.1(3) . .
C1 N1A Co1 126.20(19) . .
C6 N2A Co1 126.0(2) . .
C6 N2A C9 106.6(2) . .
C9 N2A Co1 127.29(19) . .
N1A C4 C3 109.9(3) . .
N1A C4 C5 125.7(3) . .
C5 C4 C3 124.4(3) . .
C6 C7 C14 123.8(3) . .
C8 C7 C6 107.6(3) . .
C8 C7 C14 128.6(3) . .
N2A C6 C7 110.4(3) . .
N2A C6 C5 125.1(3) . .
C5 C6 C7 124.5(3) . .
C4 C3 C12 123.4(3) . .
C2 C3 C4 108.0(3) . .
C2 C3 C12 128.6(3) . .
C7 C14 H14A 109.3 . .
C7 C14 H14B 109.3 . .
C7 C14 C15 111.6(3) . .
H14A C14 H14B 108.0 . .
C15 C14 H14A 109.3 . .
C15 C14 H14B 109.3 . .
O2 C9 N2A 124.1(3) . .
O2 C9 C8 126.8(3) . .
N2A C9 C8 109.0(2) . .
C3 C12 H12A 109.4 . .
C3 C12 H12B 109.4 . .
C3 C12 C13 111.4(3) . .
H12A C12 H12B 108.0 . .
C13 C12 H12A 109.4 . .
C13 C12 H12B 109.4 . .
C7 C8 C9 106.4(3) . .
C7 C8 C16 130.1(3) . .
C16 C8 C9 123.5(3) . .
C4 C5 C6 125.0(3) . .
C4 C5 H5 117.5 . .
C6 C5 H5 117.5 . .
C3 C2 C1 106.3(3) . .
C3 C2 C10 131.8(3) . .
C10 C2 C1 121.9(3) . .
O1 C1 N1A 124.5(3) . .
O1 C1 C2 126.9(3) . .
N1A C1 C2 108.7(3) . .
C12 C13 H13A 109.5 . .
C12 C13 H13B 109.5 . .
C12 C13 H13C 109.5 . .
H13A C13 H13B 109.5 . .
H13A C13 H13C 109.5 . .
H13B C13 H13C 109.5 . .
C2 C10 H10A 108.4 . .
C2 C10 H10B 108.4 . .
C2 C10 C11 115.7(3) . .
H10A C10 H10B 107.4 . .
C11 C10 H10A 108.4 . .
C11 C10 H10B 108.4 . .
C14 C15 H15A 109.5 . .
C14 C15 H15B 109.5 . .
C14 C15 H15C 109.5 . .
H15A C15 H15B 109.5 . .
H15A C15 H15C 109.5 . .
H15B C15 H15C 109.5 . .
C8 C16 H16A 108.5 . .
C8 C16 H16B 108.5 . .
C8 C16 C17 115.2(3) . .
H16A C16 H16B 107.5 . .
C17 C16 H16A 108.5 . .
C17 C16 H16B 108.5 . .
C16 C17 H17A 109.5 . .
C16 C17 H17B 109.5 . .
C16 C17 H17C 109.5 . .
H17A C17 H17B 109.5 . .
H17A C17 H17C 109.5 . .
H17B C17 H17C 109.5 . .
C10 C11 H11A 109.5 . .
C10 C11 H11B 109.5 . .
C10 C11 H11C 109.5 . .
H11A C11 H11B 109.5 . .
H11A C11 H11C 109.5 . .
H11B C11 H11C 109.5 . .
Cl1 C18 Cl1 127.2(5) . 2
Cl1 C18 H18 106(3) . .
Cl1 C18 H18 102(3) 2 .
Cl1A C18 H18 117(3) . .
Cl1A C18 H18 119(3) 2 .
Cl1A C18 Cl1A 59.4(9) . 2
Cl1A Cl1A C18 60.3(5) 2 .

loop_
_geom_bond_atom_site_label_1
_geom_bond_atom_site_label_2
_geom_bond_distance
_geom_bond_site_symmetry_2
Co1 N1A 1.968(2) .
Co1 N1A 1.968(2) 2_655
Co1 N2A 1.977(2) 2_655
Co1 N2A 1.977(2) .
O2 C9 1.216(4) .
O1 C1 1.212(4) .
N1A C4 1.350(4) .
N1A C1 1.400(4) .
N2A C6 1.349(4) .
N2A C9 1.399(4) .
C4 C3 1.494(4) .
C4 C5 1.384(4) .
C7 C6 1.489(4) .
C7 C14 1.504(4) .
C7 C8 1.331(4) .
C6 C5 1.391(4) .
C3 C12 1.500(4) .
C3 C2 1.326(4) .
C14 H14A 0.9900 .
C14 H14B 0.9900 .
C14 C15 1.528(5) .
C9 C8 1.501(4) .
C12 H12A 0.9900 .
C12 H12B 0.9900 .
C12 C13 1.529(5) .
C8 C16 1.497(5) .
C5 H5 0.9500 .
C2 C1 1.510(4) .
C2 C10 1.485(5) .
C13 H13A 0.9800 .
C13 H13B 0.9800 .
C13 H13C 0.9800 .
C10 H10A 0.9900 .
C10 H10B 0.9900 .
C10 C11 1.489(5) .
C15 H15A 0.9800 .
C15 H15B 0.9800 .
C15 H15C 0.9800 .
C16 H16A 0.9900 .
C16 H16B 0.9900 .
C16 C17 1.519(5) .
C17 H17A 0.9800 .
C17 H17B 0.9800 .
C17 H17C 0.9800 .
C11 H11A 0.9800 .
C11 H11B 0.9800 .
C11 H11C 0.9800 .
Cl1 C18 1.844(5) .
C18 Cl1 1.844(5) 2
C18 H18 0.99(4) .
C18 Cl1A 1.631(9) .
C18 Cl1A 1.631(9) 2
Cl1A Cl1A 1.62(2) 2

loop_
_geom_torsion_atom_site_label_1
_geom_torsion_atom_site_label_2
_geom_torsion_atom_site_label_3
_geom_torsion_atom_site_label_4
_geom_torsion
Co1 N1A C4 C3 170.23(19)
Co1 N1A C4 C5 -9.0(4)
Co1 N1A C1 O1 12.5(5)
Co1 N1A C1 C2 -168.9(2)
Co1 N2A C6 C7 178.17(19)
Co1 N2A C6 C5 -1.5(4)
Co1 N2A C9 O2 1.4(5)
Co1 N2A C9 C8 -178.1(2)
O2 C9 C8 C7 -178.5(3)
O2 C9 C8 C16 -0.9(5)
N1A C4 C3 C12 175.7(3)
N1A C4 C3 C2 -2.6(3)
N1A C4 C5 C6 1.8(5)
N2A C6 C5 C4 3.9(5)
N2A C9 C8 C7 0.9(4)
N2A C9 C8 C16 178.5(3)
C4 N1A C1 O1 -179.4(3)
C4 N1A C1 C2 -0.8(3)
C4 C3 C12 C13 -79.5(4)
C4 C3 C2 C1 2.0(3)
C4 C3 C2 C10 -177.9(3)
C7 C6 C5 C4 -175.7(3)
C7 C8 C16 C17 -121.6(4)
C6 N2A C9 O2 177.9(3)
C6 N2A C9 C8 -1.5(3)
C6 C7 C14 C15 78.6(4)
C6 C7 C8 C9 0.1(3)
C6 C7 C8 C16 -177.4(3)
C3 C4 C5 C6 -177.4(3)
C3 C2 C1 O1 177.7(3)
C3 C2 C1 N1A -0.8(4)
C3 C2 C10 C11 -72.3(5)
C14 C7 C6 N2A -177.8(3)
C14 C7 C6 C5 1.9(5)
C14 C7 C8 C9 176.6(3)
C14 C7 C8 C16 -0.9(6)
C9 N2A C6 C7 1.6(3)
C9 N2A C6 C5 -178.1(3)
C9 C8 C16 C17 61.4(4)
C12 C3 C2 C1 -176.2(3)
C12 C3 C2 C10 4.0(6)
C8 C7 C6 N2A -1.1(4)
C8 C7 C6 C5 178.6(3)
C8 C7 C14 C15 -97.4(4)
C5 C4 C3 C12 -5.1(5)
C5 C4 C3 C2 176.6(3)
C2 C3 C12 C13 98.4(4)
C1 N1A C4 C3 2.0(3)
C1 N1A C4 C5 -177.2(3)
C1 C2 C10 C11 107.8(4)
C10 C2 C1 O1 -2.4(5)
C10 C2 C1 N1A 179.0(3)
